data_9009148
loop_
_publ_author_name
'Wyckoff, R. W. G.'

_publ_section_title
;
 Second edition. Interscience Publishers, New York, New York
;
_journal_name_full 'Crystal Structures'
_journal_page_first 280
_journal_page_last 281
_journal_volume 1
_journal_year 1963
_chemical_formula_structural MoS2
_chemical_formula_sum 'Mo S2'
_space_group_IT_number 160
_symmetry_space_group_name_Hall 'R 3 -2"'
_symmetry_space_group_name_H-M 'R 3 m :H'
_cell_angle_alpha 90
_cell_angle_beta 90
_cell_angle_gamma 120
_cell_length_a 3.16
_cell_length_b 3.16
_cell_length_c 18.45
_cell_formula_units_Z 3
_cell_volume 159.552
_database_code_amcsd 0011827
_exptl_crystal_density_diffrn 4.998
_cod_original_sg_symbol_H-M 'R 3 m'
_cod_database_code 9009148
_amcsd_formula_title MoS2

loop_
_space_group_symop_operation_xyz
x,y,z
2/3+x,1/3+y,1/3+z
1/3+x,2/3+y,2/3+z
x,x-y,z
2/3+x,1/3+x-y,1/3+z
1/3+x,2/3+x-y,2/3+z
-y,-x,z
2/3-y,1/3-x,1/3+z
1/3-y,2/3-x,2/3+z
-x+y,y,z
2/3-x+y,1/3+y,1/3+z
1/3-x+y,2/3+y,2/3+z
-y,x-y,z
2/3-y,1/3+x-y,1/3+z
1/3-y,2/3+x-y,2/3+z
-x+y,-x,z
2/3-x+y,1/3-x,1/3+z
1/3-x+y,2/3-x,2/3+z

loop_
_atom_site_label
_atom_site_fract_x
_atom_site_fract_y
_atom_site_fract_z
Mo 0.00000 0.00000 0.00000
S1 0.00000 0.00000 0.25000
S2 0.00000 0.00000 0.41700

loop_
_cod_related_entry_id
_cod_related_entry_database
_cod_related_entry_code
1 AMCSD 0011827
